data_2221909
loop_
_publ_author_name
'Yue, Xia-Li'

_publ_section_title
;[13,27-Dichloro-3,6,9,17,20,23-hexaazatetracyclo[23.3.1.1^11,15^.0^2,6^]triaconta-1(29),9,11,13,15(30),16,23,25,27-nonaene-29,30-diol-\k^5^<i>N</i>^17^,<i>N</i>^20^,<i>N</i>^23^,<i>O</i>^29^,<i>O</i>^30^]bis(nitrato-\k^2^<i>O</i>,<i>O</i>')europium(III)
 nitrate methanol hemisolvate
;
_journal_coeditor_code BI2359
_journal_issue 6
_journal_name_full 'Acta Crystallographica Section E'
_journal_page_first m614
_journal_paper_doi 10.1107/S1600536809013440
_journal_volume 65
_journal_year 2009
_chemical_formula_iupac '[Eu (N O3)2 (C24 H28 Cl2 N6 O2)] N O3, 0.5C H4 O'
_chemical_formula_moiety 'C24 H28 Cl2 Eu N8 O8 +, N O3 -, 0.5C H4 O'
_chemical_formula_sum 'C24.5 H30 Cl2 Eu N9 O11.5'
_chemical_formula_weight 857.44
_chemical_name_systematic
;[13,27-Dichloro-3,6,9,17,20,23-
hexaazatetracyclo[23.3.1.1^11,15^.0^2,6^]triaconta-
1(29),9,11,13,15(30),16,23,25,27-nonaene-29,30-diol-
\k^5^<i>N</i>^17^,<i>N</i>^20^,<i>N</i>^23^,<i>O</i>^29^,<i>O</i>^30^]
bis(nitrato-\k^2^<i>O</i>,<i>O</i>')europium(III)
 nitrate methanol hemisolvate
;
_space_group_IT_number 15
_symmetry_cell_setting monoclinic
_symmetry_space_group_name_Hall '-C 2yc'
_symmetry_space_group_name_H-M 'C 1 2/c 1'
_atom_sites_solution_hydrogens geom
_atom_sites_solution_primary direct
_atom_sites_solution_secondary difmap
_audit_creation_method SHELXL-97
_cell_angle_alpha 90.00
_cell_angle_beta 91.8040(10)
_cell_angle_gamma 90.00
_cell_formula_units_Z 8
_cell_length_a 23.7371(16)
_cell_length_b 14.3327(10)
_cell_length_c 19.3880(13)
_cell_measurement_reflns_used 8071
_cell_measurement_temperature 293(2)
_cell_measurement_theta_max 27.9
_cell_measurement_theta_min 2.6
_cell_volume 6592.9(8)
_computing_cell_refinement 'SAINT (Bruker, 2000)'
_computing_data_collection 'SMART (Bruker, 2000)'
_computing_data_reduction 'SAINT (Bruker, 2000)'
_computing_molecular_graphics 'SHELXTL (Sheldrick, 2008)'
_computing_publication_material 'SHELXTL (Sheldrick, 2008)'
_computing_structure_refinement 'SHELXTL (Sheldrick, 2008)'
_computing_structure_solution 'SHELXTL (Sheldrick, 2008)'
_diffrn_ambient_temperature 293(2)
_diffrn_measured_fraction_theta_full 0.999
_diffrn_measured_fraction_theta_max 0.999
_diffrn_measurement_device_type 'Bruker SMART CCD'
_diffrn_measurement_method '\f and \w'
_diffrn_radiation_monochromator graphite
_diffrn_radiation_source 'sealed tube'
_diffrn_radiation_type MoK\a
_diffrn_radiation_wavelength 0.71073
_diffrn_reflns_av_R_equivalents 0.0161
_diffrn_reflns_av_sigmaI/netI 0.0185
_diffrn_reflns_limit_h_max 29
_diffrn_reflns_limit_h_min -28
_diffrn_reflns_limit_k_max 17
_diffrn_reflns_limit_k_min -13
_diffrn_reflns_limit_l_max 23
_diffrn_reflns_limit_l_min -16
_diffrn_reflns_number 18638
_diffrn_reflns_theta_full 26.00
_diffrn_reflns_theta_max 26.00
_diffrn_reflns_theta_min 1.98
_diffrn_standards_number 0
_exptl_absorpt_coefficient_mu 2.136
_exptl_absorpt_correction_T_max 0.66
_exptl_absorpt_correction_T_min 0.58
_exptl_absorpt_correction_type multi-scan
_exptl_absorpt_process_details '(SADABS; Bruker, 2000)'
_exptl_crystal_colour yellow
_exptl_crystal_density_diffrn 1.728
_exptl_crystal_density_method 'not measured'
_exptl_crystal_description block
_exptl_crystal_F_000 3432
_exptl_crystal_size_max 0.30
_exptl_crystal_size_mid 0.22
_exptl_crystal_size_min 0.20
_refine_diff_density_max 1.368
_refine_diff_density_min -0.807
_refine_ls_extinction_method none
_refine_ls_goodness_of_fit_ref 1.024
_refine_ls_hydrogen_treatment mixed
_refine_ls_matrix_type full
_refine_ls_number_parameters 453
_refine_ls_number_reflns 6469
_refine_ls_number_restraints 62
_refine_ls_restrained_S_all 1.060
_refine_ls_R_factor_all 0.0399
_refine_ls_R_factor_gt 0.0318
_refine_ls_shift/su_max 0.001
_refine_ls_shift/su_mean 0.000
_refine_ls_structure_factor_coef Fsqd
_refine_ls_weighting_details 'calc w=1/[\s^2^(Fo^2^)+(0.0424P)^2^+14.6115P] where P=(Fo^2^+2Fc^2^)/3'
_refine_ls_weighting_scheme calc
_refine_ls_wR_factor_gt 0.0831
_refine_ls_wR_factor_ref 0.0884
_reflns_number_gt 5337
_reflns_number_total 6469
_reflns_threshold_expression I>2\s(I)
_cod_data_source_file bi2359.cif
_cod_data_source_block I
_cod_original_sg_symbol_H-M 'C 2/c'
_cod_database_code 2221909
_cod_database_fobs_code 2221909

loop_
_symmetry_equiv_pos_as_xyz
'x, y, z'
'-x, y, -z+1/2'
'x+1/2, y+1/2, z'
'-x+1/2, y+1/2, -z+1/2'
'-x, -y, -z'
'x, -y, z-1/2'
'-x+1/2, -y+1/2, -z'
'x+1/2, -y+1/2, z-1/2'

loop_
_atom_site_type_symbol
_atom_site_label
_atom_site_fract_x
_atom_site_fract_y
_atom_site_fract_z
_atom_site_U_iso_or_equiv
_atom_site_adp_type
_atom_site_calc_flag
_atom_site_refinement_flags
_atom_site_occupancy
_atom_site_disorder_assembly
_atom_site_disorder_group
Eu Eu1 0.132267(7) 0.505891(12) 0.114103(11) 0.04946(8) Uani d . 1 A .
Cl Cl1 -0.09862(5) 0.87749(10) 0.19253(8) 0.0924(4) Uani d . 1 . .
Cl Cl2 0.44821(4) 0.56791(11) 0.04485(7) 0.0868(4) Uani d . 1 . .
N N1 0.02753(14) 0.4948(2) 0.1406(2) 0.0578(9) Uani d . 1 . .
N N2 0.08955(15) 0.3511(3) 0.0744(2) 0.0720(11) Uani d . 1 . .
H H2 0.1009 0.3075 0.1060 0.086 Uiso calc R 1 . .
N N3 0.20067(15) 0.3992(3) 0.0512(2) 0.0682(10) Uani d . 1 . .
N N4 0.24192(12) 0.7536(2) 0.16799(16) 0.0532(8) Uani d . 1 . .
N N5 0.25996(14) 0.6549(3) 0.25521(17) 0.0677(10) Uani d . 1 . .
H H5A 0.2367 0.6078 0.2429 0.081 Uiso calc R 1 . .
H H5B 0.2859 0.6335 0.2862 0.081 Uiso calc R 1 . .
N N6 0.14960(12) 0.8091(2) 0.09364(17) 0.0500(7) Uani d . 1 . .
H H6 0.1482(19) 0.750(4) 0.093(2) 0.075(15) Uiso d . 1 . .
O O1 0.22095(10) 0.5406(2) 0.15231(14) 0.0581(7) Uani d . 1 . .
O O2 0.09634(10) 0.65382(18) 0.12070(15) 0.0543(6) Uani d . 1 . .
C C1 0.05213(14) 0.7012(3) 0.13456(18) 0.0448(8) Uani d . 1 . .
C C2 0.05371(14) 0.7998(3) 0.13119(19) 0.0479(8) Uani d . 1 . .
C C3 0.00702(16) 0.8538(3) 0.1483(2) 0.0576(10) Uani d . 1 . .
H H3 0.0087 0.9186 0.1459 0.069 Uiso calc R 1 . .
C C4 -0.04138(16) 0.8101(3) 0.1685(2) 0.0602(10) Uani d . 1 . .
C C5 -0.04490(15) 0.7141(3) 0.1701(2) 0.0584(10) Uani d . 1 . .
H H5 -0.0783 0.6861 0.1831 0.070 Uiso calc R 1 . .
C C6 0.00017(14) 0.6583(3) 0.15280(19) 0.0497(9) Uani d . 1 . .
C C7 -0.00850(15) 0.5575(3) 0.1519(2) 0.0576(10) Uani d . 1 . .
H H7 -0.0447 0.5370 0.1607 0.069 Uiso calc R 1 . .
C C8 0.00742(19) 0.3978(3) 0.1386(3) 0.0761(14) Uani d . 1 . .
H H8A -0.0334 0.3967 0.1393 0.091 Uiso calc R 1 . .
H H8B 0.0221 0.3642 0.1787 0.091 Uiso calc R 1 . .
C C9 0.02697(18) 0.3523(3) 0.0740(3) 0.0811(15) Uani d . 1 . .
H H9A 0.0127 0.2889 0.0712 0.097 Uiso calc R 1 . .
H H9B 0.0126 0.3864 0.0340 0.097 Uiso calc R 1 . .
C C10 0.1133(2) 0.3240(4) 0.0092(3) 0.0850(15) Uani d . 1 . .
H H10A 0.1036 0.3703 -0.0257 0.102 Uiso calc R 1 . .
H H10B 0.0974 0.2647 -0.0056 0.102 Uiso calc R 1 . .
C C11 0.1762(2) 0.3157(4) 0.0168(3) 0.0911(17) Uani d . 1 . .
H H11A 0.1858 0.2606 0.0437 0.109 Uiso calc R 1 . .
H H11B 0.1921 0.3087 -0.0284 0.109 Uiso calc R 1 . .
C C12 0.25325(19) 0.4135(3) 0.0422(3) 0.0697(12) Uani d . 1 . .
H H12 0.2708 0.3721 0.0128 0.084 Uiso calc R 1 . .
C C13 0.28854(17) 0.4860(3) 0.0720(2) 0.0586(10) Uani d . 1 . .
C C14 0.34386(19) 0.4933(3) 0.0490(2) 0.0660(12) Uani d . 1 . .
H H14 0.3567 0.4506 0.0170 0.079 Uiso calc R 1 . .
C C15 0.37933(16) 0.5622(3) 0.0730(2) 0.0625(11) Uani d . 1 . .
C C16 0.36114(15) 0.6265(3) 0.1197(2) 0.0582(10) Uani d . 1 . .
H H16 0.3852 0.6741 0.1348 0.070 Uiso calc R 1 . .
C C17 0.30710(14) 0.6210(3) 0.1445(2) 0.0542(9) Uani d . 1 . .
C C18 0.27015(14) 0.5485(3) 0.1232(2) 0.0520(9) Uani d . 1 . .
C C19 0.28796(15) 0.6941(3) 0.1932(2) 0.0573(10) Uani d . 1 . .
H H19 0.3201 0.7329 0.2081 0.069 Uiso calc R 1 . .
C C20 0.2276(2) 0.7336(4) 0.2848(2) 0.0845(16) Uani d . 1 . .
H H20A 0.2458 0.7561 0.3271 0.101 Uiso calc R 1 . .
H H20B 0.1894 0.7146 0.2943 0.101 Uiso calc R 1 . .
C C21 0.22782(18) 0.8080(4) 0.2290(2) 0.0702(13) Uani d . 1 . .
H H21A 0.1912 0.8374 0.2232 0.084 Uiso calc R 1 . .
H H21B 0.2560 0.8555 0.2392 0.084 Uiso calc R 1 . .
C C22 0.25275(15) 0.8039(3) 0.1050(2) 0.0584(10) Uani d . 1 . .
H H22A 0.2638 0.7600 0.0698 0.070 Uiso calc R 1 . .
H H22B 0.2839 0.8468 0.1134 0.070 Uiso calc R 1 . .
C C23 0.20158(16) 0.8584(3) 0.0787(2) 0.0608(10) Uani d . 1 . .
H H23A 0.2013 0.9193 0.1004 0.073 Uiso calc R 1 . .
H H23B 0.2038 0.8674 0.0293 0.073 Uiso calc R 1 . .
C C24 0.10390(15) 0.8487(3) 0.1123(2) 0.0517(9) Uani d . 1 . .
H H24 0.1032 0.9136 0.1137 0.062 Uiso calc R 1 . .
N N7 0.12585(13) 0.6082(3) -0.01481(18) 0.0570(8) Uani d . 1 . .
O O3 0.09247(12) 0.5410(2) -0.00393(16) 0.0666(7) Uani d . 1 . .
O O4 0.17132(10) 0.6095(2) 0.02117(15) 0.0602(7) Uani d . 1 . .
O O5 0.11402(13) 0.6698(3) -0.05529(18) 0.0798(9) Uani d . 1 . .
N N8 0.14009(18) 0.4670(5) 0.2623(3) 0.0941(16) Uani d D 1 . .
O O6 0.13883(15) 0.4020(3) 0.2184(2) 0.0917(12) Uani d . 1 A .
O O7 0.13077(13) 0.5480(3) 0.24185(17) 0.0784(9) Uani d . 1 A .
O O8 0.1559(4) 0.4690(9) 0.3256(3) 0.099(2) Uani d PDU 0.543(12) A 1
O O8' 0.1383(5) 0.4232(9) 0.3188(5) 0.099(2) Uani d PDU 0.457(12) A 2
N N9 0.36911(18) 0.6104(3) 0.3621(2) 0.0765(11) Uani d D 1 . .
O O9 0.4091(2) 0.5910(4) 0.3993(3) 0.1301(16) Uani d U 1 B .
O O10 0.3339(3) 0.5519(5) 0.3452(4) 0.104(2) Uani d PDU 0.687(7) B 1
O O11 0.3656(3) 0.6888(3) 0.3356(3) 0.0957(17) Uani d PDU 0.687(7) B 1
O O10' 0.3531(7) 0.5516(10) 0.3194(7) 0.104(2) Uani d PDU 0.313(7) B 2
O O11' 0.3356(5) 0.6730(8) 0.3750(7) 0.0957(17) Uani d PDU 0.313(7) B 2
C C1M 0.5000 0.6209(14) 0.2500 0.220(8) Uani d SDU 1 . .
H H1MA 0.5386 0.6246 0.2370 0.330 Uiso d PR 0.50 . .
H H1MB 0.4985 0.6041 0.2978 0.330 Uiso d PR 0.50 . .
H H1MC 0.4808 0.5744 0.2224 0.330 Uiso d PR 0.50 . .
O O1M 0.4733(8) 0.7024(13) 0.2367(13) 0.295(11) Uani d PDU 0.50 . .
H H1WD 0.4442 0.7310 0.2458 0.442 Uiso d PR 0.50 . .

loop_
_atom_site_aniso_label
_atom_site_aniso_U_11
_atom_site_aniso_U_22
_atom_site_aniso_U_33
_atom_site_aniso_U_12
_atom_site_aniso_U_13
_atom_site_aniso_U_23
Eu1 0.03538(11) 0.04471(12) 0.06810(15) 0.00163(7) -0.00116(8) 0.00535(8)
Cl1 0.0600(7) 0.0939(9) 0.1253(11) 0.0351(6) 0.0364(7) 0.0337(8)
Cl2 0.0409(5) 0.1263(11) 0.0944(9) 0.0189(6) 0.0194(5) 0.0119(8)
N1 0.0387(17) 0.0527(19) 0.082(2) -0.0089(14) -0.0029(16) 0.0151(16)
N2 0.055(2) 0.052(2) 0.108(3) 0.0004(16) -0.014(2) 0.002(2)
N3 0.059(2) 0.055(2) 0.091(3) 0.0117(17) -0.0009(19) -0.0088(18)
N4 0.0346(15) 0.069(2) 0.0562(19) -0.0009(14) 0.0057(13) -0.0043(15)
N5 0.0447(18) 0.104(3) 0.054(2) 0.0002(18) -0.0010(15) 0.0061(19)
N6 0.0378(15) 0.0477(19) 0.065(2) -0.0017(14) 0.0060(14) 0.0057(15)
O1 0.0344(13) 0.0762(19) 0.0637(17) 0.0021(12) 0.0033(11) -0.0021(14)
O2 0.0368(13) 0.0453(14) 0.0814(19) 0.0022(11) 0.0128(12) 0.0044(13)
C1 0.0346(16) 0.051(2) 0.049(2) -0.0001(14) 0.0021(14) 0.0074(15)
C2 0.0407(18) 0.050(2) 0.053(2) 0.0026(15) 0.0044(15) 0.0061(16)
C3 0.051(2) 0.055(2) 0.067(3) 0.0102(18) 0.0099(18) 0.0108(19)
C4 0.0405(19) 0.071(3) 0.070(3) 0.0138(18) 0.0092(18) 0.016(2)
C5 0.0366(18) 0.072(3) 0.067(3) 0.0045(18) 0.0066(17) 0.020(2)
C6 0.0334(17) 0.060(2) 0.056(2) -0.0001(15) 0.0029(15) 0.0144(17)
C7 0.0327(18) 0.065(3) 0.076(3) -0.0073(17) 0.0001(17) 0.019(2)
C8 0.050(2) 0.058(3) 0.120(4) -0.010(2) -0.003(2) 0.021(3)
C9 0.054(2) 0.053(3) 0.134(5) -0.008(2) -0.018(3) -0.003(3)
C10 0.077(3) 0.062(3) 0.115(4) 0.003(2) -0.013(3) -0.023(3)
C11 0.077(3) 0.063(3) 0.132(5) 0.009(3) 0.000(3) -0.032(3)
C12 0.061(3) 0.060(3) 0.088(3) 0.022(2) 0.005(2) -0.007(2)
C13 0.046(2) 0.062(3) 0.068(3) 0.0165(18) 0.0005(18) 0.0042(19)
C14 0.051(2) 0.080(3) 0.068(3) 0.030(2) 0.006(2) 0.005(2)
C15 0.0349(19) 0.085(3) 0.068(3) 0.017(2) 0.0078(18) 0.013(2)
C16 0.0341(18) 0.077(3) 0.063(2) 0.0057(18) 0.0001(16) 0.012(2)
C17 0.0325(17) 0.077(3) 0.053(2) 0.0058(17) -0.0008(15) 0.0065(19)
C18 0.0350(17) 0.067(2) 0.054(2) 0.0120(17) 0.0006(15) 0.0077(18)
C19 0.0350(18) 0.084(3) 0.053(2) -0.0041(18) -0.0018(16) -0.001(2)
C20 0.063(3) 0.131(5) 0.061(3) 0.010(3) 0.010(2) -0.012(3)
C21 0.048(2) 0.093(3) 0.071(3) -0.005(2) 0.011(2) -0.022(2)
C22 0.0402(19) 0.068(3) 0.068(3) -0.0038(18) 0.0108(18) 0.001(2)
C23 0.048(2) 0.051(2) 0.084(3) -0.0066(17) 0.015(2) 0.007(2)
C24 0.045(2) 0.045(2) 0.065(2) 0.0000(16) 0.0040(17) 0.0054(17)
N7 0.0444(18) 0.062(2) 0.065(2) 0.0023(15) 0.0068(15) 0.0017(17)
O3 0.0598(17) 0.0610(17) 0.078(2) -0.0098(15) -0.0092(14) 0.0052(15)
O4 0.0374(13) 0.0713(19) 0.0721(18) 0.0014(12) 0.0036(12) 0.0033(14)
O5 0.0617(18) 0.089(2) 0.088(2) -0.0007(17) -0.0002(16) 0.0328(19)
N8 0.058(2) 0.149(5) 0.076(3) 0.031(3) 0.017(2) 0.045(3)
O6 0.067(2) 0.087(3) 0.120(3) 0.0060(19) 0.000(2) 0.043(2)
O7 0.0608(19) 0.105(3) 0.070(2) 0.0129(19) 0.0101(15) 0.015(2)
O8 0.106(3) 0.104(4) 0.087(3) 0.011(3) 0.002(2) 0.020(3)
O8' 0.106(3) 0.104(4) 0.087(3) 0.011(3) 0.002(2) 0.020(3)
N9 0.074(3) 0.065(2) 0.089(3) 0.005(2) -0.027(2) 0.016(2)
O9 0.110(3) 0.139(3) 0.138(3) -0.006(3) -0.044(3) 0.035(3)
O10 0.098(3) 0.094(3) 0.120(4) -0.015(3) -0.017(3) 0.029(3)
O11 0.100(3) 0.082(3) 0.103(3) -0.002(2) -0.026(2) 0.003(2)
O10' 0.098(3) 0.094(3) 0.120(4) -0.015(3) -0.017(3) 0.029(3)
O11' 0.100(3) 0.082(3) 0.103(3) -0.002(2) -0.026(2) 0.003(2)
C1M 0.218(9) 0.221(9) 0.222(9) 0.000 0.009(5) 0.000
O1M 0.294(12) 0.290(12) 0.300(12) -0.013(5) 0.001(5) 0.000(5)

loop_
_atom_type_symbol
_atom_type_description
_atom_type_scat_dispersion_real
_atom_type_scat_dispersion_imag
_atom_type_scat_source
C C 0.0033 0.0016 'International Tables Vol C Tables 4.2.6.8 and 6.1.1.4'
H H 0.0000 0.0000 'International Tables Vol C Tables 4.2.6.8 and 6.1.1.4'
N N 0.0061 0.0033 'International Tables Vol C Tables 4.2.6.8 and 6.1.1.4'
O O 0.0106 0.0060 'International Tables Vol C Tables 4.2.6.8 and 6.1.1.4'
Cl Cl 0.1484 0.1585 'International Tables Vol C Tables 4.2.6.8 and 6.1.1.4'
Eu Eu -0.1578 3.6682 'International Tables Vol C Tables 4.2.6.8 and 6.1.1.4'

loop_
_geom_angle_atom_site_label_1
_geom_angle_atom_site_label_2
_geom_angle_atom_site_label_3
_geom_angle_site_symmetry_1
_geom_angle_site_symmetry_3
_geom_angle
_geom_angle_publ_flag
O1 Eu1 O2 . . 97.01(10) ?
O1 Eu1 O3 . . 125.16(10) ?
O2 Eu1 O3 . . 74.57(10) ?
O1 Eu1 O6 . . 80.42(11) ?
O2 Eu1 O6 . . 121.17(14) ?
O3 Eu1 O6 . . 150.28(13) ?
O1 Eu1 O4 . . 75.31(9) ?
O2 Eu1 O4 . . 69.04(9) ?
O3 Eu1 O4 . . 50.72(9) ?
O6 Eu1 O4 . . 154.86(10) ?
O1 Eu1 N2 . . 130.32(11) ?
O2 Eu1 N2 . . 132.66(10) ?
O3 Eu1 N2 . . 76.33(12) ?
O6 Eu1 N2 . . 74.98(15) ?
O4 Eu1 N2 . . 116.53(12) ?
O1 Eu1 O7 . . 70.82(10) ?
O2 Eu1 O7 . . 73.14(11) ?
O3 Eu1 O7 . . 145.58(11) ?
O6 Eu1 O7 . . 50.30(14) ?
O4 Eu1 O7 . . 124.64(11) ?
N2 Eu1 O7 . . 118.80(13) ?
O1 Eu1 N1 . . 147.85(11) ?
O2 Eu1 N1 . . 71.36(9) ?
O3 Eu1 N1 . . 81.65(11) ?
O6 Eu1 N1 . . 80.66(11) ?
O4 Eu1 N1 . . 123.97(9) ?
N2 Eu1 N1 . . 68.09(12) ?
O7 Eu1 N1 . . 77.08(11) ?
O1 Eu1 N3 . . 72.00(11) ?
O2 Eu1 N3 . . 145.13(11) ?
O3 Eu1 N3 . . 84.94(11) ?
O6 Eu1 N3 . . 90.28(14) ?
O4 Eu1 N3 . . 76.13(11) ?
N2 Eu1 N3 . . 65.76(12) ?
O7 Eu1 N3 . . 129.10(12) ?
N1 Eu1 N3 . . 133.76(11) ?
C7 N1 C8 . . 117.1(3) ?
C7 N1 Eu1 . . 131.1(3) ?
C8 N1 Eu1 . . 111.7(3) ?
C10 N2 C9 . . 114.4(4) ?
C10 N2 Eu1 . . 109.5(3) ?
C9 N2 Eu1 . . 112.3(3) ?
C10 N2 H2 . . 106.7 ?
C9 N2 H2 . . 106.7 ?
Eu1 N2 H2 . . 106.7 ?
C12 N3 C11 . . 115.9(4) ?
C12 N3 Eu1 . . 127.1(3) ?
C11 N3 Eu1 . . 116.8(3) ?
C22 N4 C19 . . 115.0(3) ?
C22 N4 C21 . . 117.9(4) ?
C19 N4 C21 . . 103.2(3) ?
C20 N5 C19 . . 105.8(4) ?
C20 N5 H5A . . 110.6 ?
C19 N5 H5A . . 110.6 ?
C20 N5 H5B . . 110.6 ?
C19 N5 H5B . . 110.6 ?
H5A N5 H5B . . 108.7 ?
C24 N6 C23 . . 124.6(4) ?
C24 N6 H6 . . 114(3) ?
C23 N6 H6 . . 121(3) ?
C18 O1 Eu1 . . 134.9(2) ?
C1 O2 Eu1 . . 144.0(2) ?
O2 C1 C2 . . 119.7(3) ?
O2 C1 C6 . . 122.6(3) ?
C2 C1 C6 . . 117.7(3) ?
C3 C2 C1 . . 121.3(3) ?
C3 C2 C24 . . 117.3(3) ?
C1 C2 C24 . . 121.4(3) ?
C4 C3 C2 . . 119.3(4) ?
C4 C3 H3 . . 120.3 ?
C2 C3 H3 . . 120.3 ?
C3 C4 C5 . . 120.8(4) ?
C3 C4 Cl1 . . 119.3(3) ?
C5 C4 Cl1 . . 119.9(3) ?
C4 C5 C6 . . 121.5(4) ?
C4 C5 H5 . . 119.2 ?
C6 C5 H5 . . 119.2 ?
C5 C6 C1 . . 119.3(4) ?
C5 C6 C7 . . 117.7(3) ?
C1 C6 C7 . . 123.0(3) ?
N1 C7 C6 . . 127.6(3) ?
N1 C7 H7 . . 116.2 ?
C6 C7 H7 . . 116.2 ?
N1 C8 C9 . . 109.0(4) ?
N1 C8 H8A . . 109.9 ?
C9 C8 H8A . . 109.9 ?
N1 C8 H8B . . 109.9 ?
C9 C8 H8B . . 109.9 ?
H8A C8 H8B . . 108.3 ?
N2 C9 C8 . . 109.6(4) ?
N2 C9 H9A . . 109.7 ?
C8 C9 H9A . . 109.7 ?
N2 C9 H9B . . 109.7 ?
C8 C9 H9B . . 109.7 ?
H9A C9 H9B . . 108.2 ?
N2 C10 C11 . . 110.4(4) ?
N2 C10 H10A . . 109.6 ?
C11 C10 H10A . . 109.6 ?
N2 C10 H10B . . 109.6 ?
C11 C10 H10B . . 109.6 ?
H10A C10 H10B . . 108.1 ?
N3 C11 C10 . . 110.8(4) ?
N3 C11 H11A . . 109.5 ?
C10 C11 H11A . . 109.5 ?
N3 C11 H11B . . 109.5 ?
C10 C11 H11B . . 109.5 ?
H11A C11 H11B . . 108.1 ?
N3 C12 C13 . . 128.0(4) ?
N3 C12 H12 . . 116.0 ?
C13 C12 H12 . . 116.0 ?
C14 C13 C18 . . 119.2(4) ?
C14 C13 C12 . . 117.6(4) ?
C18 C13 C12 . . 123.2(4) ?
C15 C14 C13 . . 121.1(4) ?
C15 C14 H14 . . 119.4 ?
C13 C14 H14 . . 119.4 ?
C14 C15 C16 . . 120.4(4) ?
C14 C15 Cl2 . . 120.0(4) ?
C16 C15 Cl2 . . 119.6(4) ?
C15 C16 C17 . . 120.3(4) ?
C15 C16 H16 . . 119.8 ?
C17 C16 H16 . . 119.8 ?
C16 C17 C18 . . 120.8(4) ?
C16 C17 C19 . . 118.9(4) ?
C18 C17 C19 . . 120.2(3) ?
O1 C18 C17 . . 119.2(4) ?
O1 C18 C13 . . 122.9(4) ?
C17 C18 C13 . . 117.9(3) ?
N4 C19 C17 . . 116.0(3) ?
N4 C19 N5 . . 98.1(3) ?
C17 C19 N5 . . 113.3(4) ?
N4 C19 H19 . . 109.6 ?
C17 C19 H19 . . 109.6 ?
N5 C19 H19 . . 109.6 ?
N5 C20 C21 . . 104.2(3) ?
N5 C20 H20A . . 110.9 ?
C21 C20 H20A . . 110.9 ?
N5 C20 H20B . . 110.9 ?
C21 C20 H20B . . 110.9 ?
H20A C20 H20B . . 108.9 ?
N4 C21 C20 . . 102.0(4) ?
N4 C21 H21A . . 111.4 ?
C20 C21 H21A . . 111.4 ?
N4 C21 H21B . . 111.4 ?
C20 C21 H21B . . 111.4 ?
H21A C21 H21B . . 109.2 ?
N4 C22 C23 . . 112.2(3) ?
N4 C22 H22A . . 109.2 ?
C23 C22 H22A . . 109.2 ?
N4 C22 H22B . . 109.2 ?
C23 C22 H22B . . 109.2 ?
H22A C22 H22B . . 107.9 ?
N6 C23 C22 . . 110.9(3) ?
N6 C23 H23A . . 109.5 ?
C22 C23 H23A . . 109.5 ?
N6 C23 H23B . . 109.5 ?
C22 C23 H23B . . 109.5 ?
H23A C23 H23B . . 108.0 ?
N6 C24 C2 . . 124.6(4) ?
N6 C24 H24 . . 117.7 ?
C2 C24 H24 . . 117.7 ?
O5 N7 O4 . . 121.6(4) ?
O5 N7 O3 . . 121.9(3) ?
O4 N7 O3 . . 116.4(3) ?
N7 O3 Eu1 . . 94.9(2) ?
N7 O4 Eu1 . . 93.4(2) ?
O7 N8 O6 . . 118.3(4) ?
O7 N8 O8' . . 136.8(8) ?
O6 N8 O8' . . 102.5(9) ?
O7 N8 O8 . . 109.3(8) ?
O6 N8 O8 . . 131.8(7) ?
N8 O6 Eu1 . . 96.0(3) ?
N8 O7 Eu1 . . 94.6(3) ?
O9 N9 O10 . . 121.4(5) ?
O9 N9 O11' . . 123.3(8) ?
O9 N9 O10' . . 117.6(10) ?
O11' N9 O10' . . 116.6(11) ?
O9 N9 O11 . . 119.9(5) ?
O10 N9 O11 . . 118.4(5) ?
O1M C1M H1MA . . 110.4 ?
O1M C1M H1MB . . 111.7 ?
H1MA C1M H1MB . . 109.5 ?
O1M C1M H1MC . . 106.3 ?
H1MA C1M H1MC . . 109.5 ?
H1MB C1M H1MC . . 109.5 ?

loop_
_geom_bond_atom_site_label_1
_geom_bond_atom_site_label_2
_geom_bond_site_symmetry_2
_geom_bond_distance
_geom_bond_publ_flag
Eu1 O1 . 2.265(2) ?
Eu1 O2 . 2.290(2) ?
Eu1 O3 . 2.499(3) ?
Eu1 O4 . 2.533(3) ?
Eu1 O6 . 2.513(4) ?
Eu1 O7 . 2.551(3) ?
Eu1 N1 . 2.559(3) ?
Eu1 N2 . 2.549(4) ?
Eu1 N3 . 2.566(4) ?
Cl1 C4 . 1.742(4) ?
Cl2 C15 . 1.742(4) ?
N1 C7 . 1.264(5) ?
N1 C8 . 1.470(5) ?
N2 C10 . 1.452(7) ?
N2 C9 . 1.485(5) ?
N2 H2 . 0.910 ?
N3 C12 . 1.282(6) ?
N3 C11 . 1.480(6) ?
N4 C22 . 1.448(5) ?
N4 C19 . 1.459(5) ?
N4 C21 . 1.465(5) ?
N5 C20 . 1.489(6) ?
N5 C19 . 1.501(5) ?
N5 H5A . 0.900 ?
N5 H5B . 0.900 ?
N6 C24 . 1.286(5) ?
N6 C23 . 1.459(5) ?
N6 H6 . 0.85(5) ?
O1 C18 . 1.318(4) ?
O2 C1 . 1.286(4) ?
C1 C2 . 1.414(5) ?
C1 C6 . 1.433(5) ?
C2 C3 . 1.401(5) ?
C2 C24 . 1.440(5) ?
C3 C4 . 1.376(5) ?
C3 H3 . 0.930 ?
C4 C5 . 1.380(6) ?
C5 C6 . 1.385(5) ?
C5 H5 . 0.930 ?
C6 C7 . 1.459(6) ?
C7 H7 . 0.930 ?
C8 C9 . 1.499(7) ?
C8 H8A . 0.970 ?
C8 H8B . 0.970 ?
C9 H9A . 0.970 ?
C9 H9B . 0.970 ?
C10 C11 . 1.501(7) ?
C10 H10A . 0.970 ?
C10 H10B . 0.970 ?
C11 H11A . 0.970 ?
C11 H11B . 0.970 ?
C12 C13 . 1.444(6) ?
C12 H12 . 0.930 ?
C13 C14 . 1.403(6) ?
C13 C18 . 1.417(6) ?
C14 C15 . 1.370(7) ?
C14 H14 . 0.930 ?
C15 C16 . 1.371(6) ?
C16 C17 . 1.387(5) ?
C16 H16 . 0.930 ?
C17 C18 . 1.413(6) ?
C17 C19 . 1.490(6) ?
C19 H19 . 0.980 ?
C20 C21 . 1.519(7) ?
C20 H20A . 0.970 ?
C20 H20B . 0.970 ?
C21 H21A . 0.970 ?
C21 H21B . 0.970 ?
C22 C23 . 1.518(6) ?
C22 H22A . 0.970 ?
C22 H22B . 0.970 ?
C23 H23A . 0.970 ?
C23 H23B . 0.970 ?
C24 H24 . 0.930 ?
N7 O5 . 1.209(4) ?
N7 O4 . 1.267(4) ?
N7 O3 . 1.269(4) ?
N8 O7 . 1.245(7) ?
N8 O6 . 1.262(7) ?
N8 O8' . 1.265(7) ?
N8 O8 . 1.273(6) ?
N9 O9 . 1.206(5) ?
N9 O10 . 1.221(4) ?
N9 O11' . 1.230(5) ?
N9 O10' . 1.233(5) ?
N9 O11 . 1.238(4) ?
C1M O1M 2_655 1.351(10) ?
C1M O1M . 1.351(10) ?
C1M H1MA . 0.960 ?
C1M H1MB . 0.960 ?
C1M H1MC . 0.960 ?
O1M O1M 2_655 1.35(4) ?
O1M H1WD . 0.826 ?
